data_7227848
loop_
_publ_author_name
'Shao, Yu'
'Zhang, Xinlin'
'Liang, Kai'
'Wang, Jing'
'Lin, Yuejian'
'Yang, Shuguang'
'Zhang, Wen-Bin'
'Zhu, Meifang'
'Sun, Bin'

_publ_section_title
;
 How does the interplay between bromine substitution at bay area and bulky
 substituents at imide position influence the photophysical properties of
 perylene diimides?
;
_journal_issue 26
_journal_name_full 'RSC Adv.'
_journal_page_first 16155
_journal_paper_doi 10.1039/C7RA00779E
_journal_volume 7
_journal_year 2017
_chemical_formula_sum 'C86 H144 Br2 N2 O28 Si16'
_chemical_formula_weight 2263.28
_chemical_name_systematic
; 
 ? 
;
_chemical_properties_physical ', Efflorescent'
_space_group_crystal_system triclinic
_space_group_IT_number 2
_space_group_name_Hall '-P 1'
_space_group_name_H-M_alt 'P -1'
_symmetry_space_group_name_Hall '-P 1'
_symmetry_space_group_name_H-M 'P -1'
_atom_sites_solution_hydrogens geom
_audit_creation_method SHELXL-2013
_audit_update_record
;
2017-01-13 deposited with the CCDC.
2017-03-06 downloaded from the CCDC.
;
_cell_angle_alpha 92.569(3)
_cell_angle_beta 98.988(3)
_cell_angle_gamma 90.655(3)
_cell_formula_units_Z 2
_cell_length_a 11.1395(19)
_cell_length_b 21.597(4)
_cell_length_c 24.323(4)
_cell_measurement_reflns_used 6760
_cell_measurement_temperature 213(2)
_cell_measurement_theta_max 26.64
_cell_measurement_theta_min 2.32
_cell_volume 5773.0(17)
_computing_cell_refinement 'Bruker SAINT'
_computing_data_collection 'Bruker APEX2'
_computing_data_reduction 'Bruker SAINT'
_computing_molecular_graphics 'Bruker SHELXTL'
_computing_publication_material 'Bruker SHELXTL'
_computing_structure_refinement 'SHELXL-2013 (Sheldrick, 2013)'
_computing_structure_solution 'SHELXS-97 (Sheldrick, 2008)'
_diffrn_ambient_temperature 213(2)
_diffrn_measured_fraction_theta_full 0.992
_diffrn_measured_fraction_theta_max 0.991
_diffrn_measurement_device_type 'Bruker APEX-II CCD'
_diffrn_measurement_method '\f and \w scans'
_diffrn_radiation_type MoK\a
_diffrn_radiation_wavelength 0.71073
_diffrn_reflns_av_R_equivalents 0.0556
_diffrn_reflns_av_unetI/netI 0.1365
_diffrn_reflns_Laue_measured_fraction_full 0.992
_diffrn_reflns_Laue_measured_fraction_max 0.991
_diffrn_reflns_limit_h_max 14
_diffrn_reflns_limit_h_min -13
_diffrn_reflns_limit_k_max 27
_diffrn_reflns_limit_k_min -27
_diffrn_reflns_limit_l_max 27
_diffrn_reflns_limit_l_min -31
_diffrn_reflns_number 40710
_diffrn_reflns_point_group_measured_fraction_full 0.992
_diffrn_reflns_point_group_measured_fraction_max 0.991
_diffrn_reflns_theta_full 25.242
_diffrn_reflns_theta_max 27.000
_diffrn_reflns_theta_min 1.239
_exptl_absorpt_coefficient_mu 0.935
_exptl_absorpt_correction_T_max 0.746
_exptl_absorpt_correction_T_min 0.578
_exptl_absorpt_correction_type multi-scan
_exptl_absorpt_process_details sadabs
_exptl_crystal_colour orange
_exptl_crystal_density_diffrn 1.302
_exptl_crystal_description prism
_exptl_crystal_F_000 2384
_exptl_crystal_preparation ', Luminescent'
_exptl_crystal_recrystallization_method 'solvent diffusion'
_exptl_crystal_size_max 0.600
_exptl_crystal_size_mid 0.160
_exptl_crystal_size_min 0.140
_platon_squeeze_details ' '
_refine_diff_density_max 2.507
_refine_diff_density_min -0.811
_refine_diff_density_rms 0.177
_refine_ls_extinction_method none
_refine_ls_goodness_of_fit_ref 0.946
_refine_ls_hydrogen_treatment constr
_refine_ls_matrix_type full
_refine_ls_number_parameters 1233
_refine_ls_number_reflns 24993
_refine_ls_number_restraints 190
_refine_ls_restrained_S_all 0.957
_refine_ls_R_factor_all 0.1705
_refine_ls_R_factor_gt 0.0902
_refine_ls_shift/su_max 0.007
_refine_ls_shift/su_mean 0.000
_refine_ls_structure_factor_coef Fsqd
_refine_ls_weighting_details
; 
 w=1/[\s^2^(Fo^2^)+(0.1814P)^2^] 
 where P=(Fo^2^+2Fc^2^)/3 
;
_refine_ls_weighting_scheme calc
_refine_ls_wR_factor_gt 0.2464
_refine_ls_wR_factor_ref 0.2991
_reflns_Friedel_coverage 0.000
_reflns_number_gt 12267
_reflns_number_total 24993
_reflns_threshold_expression 'I > 2\s(I)'
_cod_data_source_file c7ra00779e2.cif
_cod_data_source_block mo_40717a
_cod_original_cell_volume 5773.2(17)
_cod_database_code 7227848
_shelx_space_group_comment
; 
The symmetry employed for this shelxl refinement is uniquely defined 
by the following loop, which should always be used as a source of 
symmetry information in preference to the above space-group names. 
They are only intended as comments. 
;
_shelx_estimated_absorpt_t_min 0.604
_shelx_estimated_absorpt_t_max 0.880
_shelxl_version_number 2013-2

loop_
_space_group_symop_operation_xyz
'x, y, z'
'-x, -y, -z'

loop_
_atom_site_label
_atom_site_type_symbol
_atom_site_fract_x
_atom_site_fract_y
_atom_site_fract_z
_atom_site_U_iso_or_equiv
_atom_site_adp_type
_atom_site_occupancy
_atom_site_site_symmetry_order
_atom_site_calc_flag
_atom_site_refinement_flags_posn
_atom_site_refinement_flags_adp
Br1 Br 0.24008(6) 0.96703(4) 0.42344(3) 0.0422(2) Uani 1 1 d . .
Br2 Br -0.06202(7) 0.94692(5) 0.71212(3) 0.0611(3) Uani 1 1 d . .
Si1 Si -0.74104(16) 0.79834(8) 0.30137(7) 0.0257(4) Uani 1 1 d . .
Si2 Si -1.01500(16) 0.80206(8) 0.25968(7) 0.0244(4) Uani 1 1 d . .
Si3 Si -1.00003(16) 0.67496(8) 0.19125(7) 0.0246(4) Uani 1 1 d . .
Si4 Si -0.72122(16) 0.67297(9) 0.23382(7) 0.0273(4) Uani 1 1 d . .
Si5 Si -0.78972(16) 0.72390(9) 0.40418(7) 0.0278(4) Uani 1 1 d . .
Si6 Si -1.06505(16) 0.72789(8) 0.36123(7) 0.0268(4) Uani 1 1 d . .
Si7 Si -1.05032(16) 0.60330(8) 0.29158(7) 0.0269(4) Uani 1 1 d . .
Si8 Si -0.77022(17) 0.59997(9) 0.33576(7) 0.0307(4) Uani 1 1 d . .
Si9 Si 0.89798(17) 0.86559(9) 0.86513(7) 0.0303(4) Uani 1 1 d . .
Si10 Si 1.17350(15) 0.86172(8) 0.90736(7) 0.0258(4) Uani 1 1 d . .
Si11 Si 1.19548(18) 0.74571(10) 0.82883(8) 0.0374(5) Uani 1 1 d . .
Si12 Si 0.91821(18) 0.74993(9) 0.78426(7) 0.0334(4) Uani 1 1 d . .
Si13 Si 0.84527(16) 0.77736(9) 0.95638(7) 0.0316(4) Uani 1 1 d . .
Si14 Si 1.12078(16) 0.77197(8) 1.00001(7) 0.0263(4) Uani 1 1 d . .
Si15 Si 1.1412(2) 0.65757(9) 0.92127(8) 0.0389(5) Uani 1 1 d . .
Si16 Si 0.86482(19) 0.66303(10) 0.87515(8) 0.0380(5) Uani 1 1 d . .
N1 N -0.3318(5) 0.9014(2) 0.40921(19) 0.0254(11) Uani 1 1 d . .
N2 N 0.5221(4) 0.9553(2) 0.7322(2) 0.0260(12) Uani 1 1 d . .
O1 O -0.2209(4) 0.9274(2) 0.34321(18) 0.0404(12) Uani 1 1 d . .
O2 O -0.4375(4) 0.8736(2) 0.47796(18) 0.0419(13) Uani 1 1 d . .
O3 O 0.4067(4) 0.9519(3) 0.80062(18) 0.0461(13) Uani 1 1 d . .
O4 O 0.6422(4) 0.9483(3) 0.66477(19) 0.0429(13) Uani 1 1 d . .
O5 O -0.8728(4) 0.8231(2) 0.27445(19) 0.0352(11) Uani 1 1 d . .
O6 O -1.0259(4) 0.7431(2) 0.21573(18) 0.0358(11) Uani 1 1 d . .
O7 O -0.8544(4) 0.6676(2) 0.19626(18) 0.0371(11) Uani 1 1 d . .
O8 O -0.7032(4) 0.7422(2) 0.26223(19) 0.0357(11) Uani 1 1 d . .
O9 O -0.7497(4) 0.7727(2) 0.36188(19) 0.0398(12) Uani 1 1 d . .
O10 O -1.0589(4) 0.7812(2) 0.31679(18) 0.0353(11) Uani 1 1 d . .
O11 O -1.0536(4) 0.6237(2) 0.22839(17) 0.0342(11) Uani 1 1 d . .
O12 O -0.7149(5) 0.6238(2) 0.2832(2) 0.0423(12) Uani 1 1 d . .
O13 O -0.9354(4) 0.7270(2) 0.40249(17) 0.0351(11) Uani 1 1 d . .
O14 O -1.0901(4) 0.6610(2) 0.32889(18) 0.0370(11) Uani 1 1 d . .
O15 O -0.9134(4) 0.5843(2) 0.31612(19) 0.0399(12) Uani 1 1 d . .
O16 O -0.7541(5) 0.6557(2) 0.38362(19) 0.0422(12) Uani 1 1 d . .
O17 O 1.0384(4) 0.8859(2) 0.8837(2) 0.0391(12) Uani 1 1 d . .
O18 O 1.2126(4) 0.8129(2) 0.86148(19) 0.0391(12) Uani 1 1 d . .
O19 O 1.0654(5) 0.7430(2) 0.78891(19) 0.0458(13) Uani 1 1 d . .
O20 O 0.8899(5) 0.8148(2) 0.8142(2) 0.0477(13) Uani 1 1 d . .
O21 O 0.8487(5) 0.8354(2) 0.9165(2) 0.0424(12) Uani 1 1 d . .
O22 O 1.1658(4) 0.8256(2) 0.96369(17) 0.0347(11) Uani 1 1 d . .
O23 O 1.1973(5) 0.6918(2) 0.8730(2) 0.0527(14) Uani 1 1 d . .
O24 O 0.8668(5) 0.6943(2) 0.81539(19) 0.0492(14) Uani 1 1 d . .
O25 O 0.9758(4) 0.7756(2) 0.99653(19) 0.0426(13) Uani 1 1 d . .
O26 O 1.1557(5) 0.7051(2) 0.9751(2) 0.0473(14) Uani 1 1 d . .
O27 O 1.0002(5) 0.6419(2) 0.8990(2) 0.0485(13) Uani 1 1 d . .
O28 O 0.8235(4) 0.7140(2) 0.91790(19) 0.0403(12) Uani 1 1 d . .
C1 C -0.1117(6) 0.9151(3) 0.4318(2) 0.0255(13) Uani 1 1 d . .
C2 C 0.0006(5) 0.9323(3) 0.4171(3) 0.0263(14) Uani 1 1 d . .
H2 H 0.0042 0.9423 0.3802 0.032 Uiso 1 1 calc R U
C3 C 0.1070(5) 0.9351(3) 0.4561(2) 0.0265(14) Uani 1 1 d . .
C4 C 0.1107(5) 0.9203(3) 0.5104(2) 0.0203(12) Uani 1 1 d . .
C5 C -0.0040(6) 0.9071(3) 0.5287(3) 0.0269(14) Uani 1 1 d . .
C6 C -0.0127(5) 0.8996(3) 0.5852(2) 0.0243(13) Uani 1 1 d . .
C7 C -0.1208(6) 0.8742(3) 0.5972(3) 0.0352(16) Uani 1 1 d D .
H7 H -0.1242 0.8628 0.6338 0.042 Uiso 1 1 calc R U
C8 C -0.2257(6) 0.8652(3) 0.5563(3) 0.0320(15) Uani 1 1 d D .
H8 H -0.2960 0.8463 0.5653 0.038 Uiso 1 1 calc R U
C9 C -0.2236(5) 0.8842(3) 0.5034(2) 0.0256(14) Uani 1 1 d . .
C10 C -0.1121(6) 0.9027(3) 0.4882(2) 0.0273(14) Uani 1 1 d . .
C11 C 0.3028(6) 0.9385(3) 0.7092(2) 0.0273(14) Uani 1 1 d . .
C12 C 0.1892(6) 0.9405(4) 0.7231(3) 0.0391(18) Uani 1 1 d . .
H12 H 0.1808 0.9477 0.7607 0.047 Uiso 1 1 calc R U
C13 C 0.0851(6) 0.9322(4) 0.6836(2) 0.0341(16) Uani 1 1 d . .
C14 C 0.0891(6) 0.9175(3) 0.6277(2) 0.0265(14) Uani 1 1 d . .
C15 C 0.2078(5) 0.9220(3) 0.6105(2) 0.0218(13) Uani 1 1 d . .
C16 C 0.2212(5) 0.9188(3) 0.5536(2) 0.0234(13) Uani 1 1 d . .
C17 C 0.3383(6) 0.9135(3) 0.5403(3) 0.0286(14) Uani 1 1 d . .
H17 H 0.3478 0.9058 0.5029 0.034 Uiso 1 1 calc R U
C18 C 0.4404(6) 0.9193(4) 0.5806(3) 0.0397(17) Uani 1 1 d . .
H18 H 0.5177 0.9144 0.5703 0.048 Uiso 1 1 calc R U
C19 C 0.4310(5) 0.9324(3) 0.6361(3) 0.0278(14) Uani 1 1 d . .
C20 C 0.3125(5) 0.9304(3) 0.6508(2) 0.0234(13) Uani 1 1 d . .
C21 C -0.2216(6) 0.9149(3) 0.3917(2) 0.0261(14) Uani 1 1 d . .
C22 C -0.3387(6) 0.8843(3) 0.4638(3) 0.0330(15) Uani 1 1 d . .
C23 C 0.4105(6) 0.9465(3) 0.7504(3) 0.0360(16) Uani 1 1 d . .
C24 C 0.5385(6) 0.9432(3) 0.6772(3) 0.0328(15) Uani 1 1 d . .
C25 C -0.4451(6) 0.9096(3) 0.3719(3) 0.0293(14) Uani 1 1 d . .
H25A H -0.4291 0.9345 0.3411 0.035 Uiso 1 1 calc R U
H25B H -0.5012 0.9326 0.3922 0.035 Uiso 1 1 calc R U
C26 C -0.5067(6) 0.8475(3) 0.3479(3) 0.0347(16) Uani 1 1 d . .
H26A H -0.5233 0.8220 0.3783 0.042 Uiso 1 1 calc R U
H26B H -0.4528 0.8246 0.3264 0.042 Uiso 1 1 calc R U
C27 C -0.6271(6) 0.8615(3) 0.3098(3) 0.0283(14) Uani 1 1 d . .
H27A H -0.6088 0.8710 0.2729 0.034 Uiso 1 1 calc R U
H27B H -0.6623 0.8986 0.3251 0.034 Uiso 1 1 calc R U
C28 C -1.1087(6) 0.8661(3) 0.2313(3) 0.0345(16) Uani 1 1 d D .
H28A H -1.1016 0.9001 0.2598 0.041 Uiso 1 1 calc R U
H28B H -1.0749 0.8813 0.1995 0.041 Uiso 1 1 calc R U
C29 C -1.2440(8) 0.8511(4) 0.2124(3) 0.063(3) Uani 1 1 d D .
H29 H -1.2718 0.8256 0.2410 0.076 Uiso 1 1 calc R U
C30 C -1.3209(10) 0.9097(5) 0.2083(4) 0.085(4) Uani 1 1 d D .
H30A H -1.3083 0.9328 0.2440 0.127 Uiso 1 1 calc R U
H30B H -1.4062 0.8981 0.1983 0.127 Uiso 1 1 calc R U
H30C H -1.2969 0.9354 0.1800 0.127 Uiso 1 1 calc R U
C31 C -1.2692(12) 0.8143(5) 0.1575(5) 0.121(6) Uani 1 1 d D U
H31A H -1.2398 0.8375 0.1289 0.181 Uiso 1 1 calc R U
H31B H -1.3560 0.8067 0.1474 0.181 Uiso 1 1 calc R U
H31C H -1.2279 0.7750 0.1609 0.181 Uiso 1 1 calc R U
C32 C -1.0773(6) 0.6651(3) 0.1196(2) 0.0318(15) Uani 1 1 d . .
H32A H -1.1603 0.6801 0.1187 0.038 Uiso 1 1 calc R U
H32B H -1.0366 0.6926 0.0971 0.038 Uiso 1 1 calc R U
C33 C -1.0862(7) 0.6006(3) 0.0906(3) 0.046(2) Uani 1 1 d D .
H33 H -1.1178 0.5713 0.1153 0.055 Uiso 1 1 calc R U
C34 C -1.1713(11) 0.5982(4) 0.0351(3) 0.079(3) Uani 1 1 d . .
H34A H -1.2511 0.6121 0.0409 0.119 Uiso 1 1 calc R U
H34B H -1.1777 0.5560 0.0194 0.119 Uiso 1 1 calc R U
H34C H -1.1393 0.6250 0.0096 0.119 Uiso 1 1 calc R U
C35 C -0.9626(12) 0.5786(7) 0.0797(6) 0.139(7) Uani 1 1 d D .
H35A H -0.9630 0.5736 0.0399 0.208 Uiso 1 1 calc R U
H35B H -0.9454 0.5392 0.0966 0.208 Uiso 1 1 calc R U
H35C H -0.9006 0.6089 0.0957 0.208 Uiso 1 1 calc R U
C36 C -0.6038(6) 0.6577(4) 0.1895(3) 0.0397(17) Uani 1 1 d . .
H36A H -0.6343 0.6235 0.1629 0.048 Uiso 1 1 calc R U
H36B H -0.5976 0.6944 0.1678 0.048 Uiso 1 1 calc R U
C37 C -0.4767(7) 0.6419(5) 0.2154(3) 0.058(2) Uani 1 1 d . .
H37 H -0.4832 0.6024 0.2340 0.069 Uiso 1 1 calc R U
C38 C -0.3945(8) 0.6300(6) 0.1718(4) 0.082(3) Uani 1 1 d . .
H38A H -0.3844 0.6678 0.1529 0.122 Uiso 1 1 calc R U
H38B H -0.4308 0.5979 0.1450 0.122 Uiso 1 1 calc R U
H38C H -0.3158 0.6167 0.1899 0.122 Uiso 1 1 calc R U
C39 C -0.4213(9) 0.6881(5) 0.2593(5) 0.083(3) Uani 1 1 d . .
H39A H -0.3649 0.6676 0.2869 0.125 Uiso 1 1 calc R U
H39B H -0.4846 0.7071 0.2771 0.125 Uiso 1 1 calc R U
H39C H -0.3781 0.7197 0.2426 0.125 Uiso 1 1 calc R U
C40 C -0.7065(7) 0.7455(4) 0.4750(3) 0.048(2) Uani 1 1 d D .
H40A H -0.6222 0.7557 0.4714 0.057 Uiso 1 1 calc R U
H40B H -0.7421 0.7836 0.4884 0.057 Uiso 1 1 calc R U
C41 C -0.7040(15) 0.6983(7) 0.5201(4) 0.124(5) Uani 1 1 d D U
H41 H -0.6882 0.6560 0.5058 0.149 Uiso 1 1 calc R U
C42 C -0.6039(13) 0.7211(8) 0.5678(4) 0.155(7) Uani 1 1 d D U
H42A H -0.6361 0.7527 0.5907 0.232 Uiso 1 1 calc R U
H42B H -0.5363 0.7384 0.5524 0.232 Uiso 1 1 calc R U
H42C H -0.5761 0.6866 0.5904 0.232 Uiso 1 1 calc R U
C43 C -0.8207(17) 0.7020(12) 0.5375(6) 0.240(12) Uani 1 1 d D U
H43A H -0.8153 0.7293 0.5706 0.361 Uiso 1 1 calc R U
H43B H -0.8472 0.6610 0.5459 0.361 Uiso 1 1 calc R U
H43C H -0.8789 0.7181 0.5079 0.361 Uiso 1 1 calc R U
C44 C -1.1921(6) 0.7446(3) 0.4003(3) 0.0368(16) Uani 1 1 d . .
H44A H -1.1648 0.7775 0.4288 0.044 Uiso 1 1 calc R U
H44B H -1.2590 0.7612 0.3744 0.044 Uiso 1 1 calc R U
C45 C -1.2417(8) 0.6921(4) 0.4284(4) 0.053(2) Uani 1 1 d . .
H45 H -1.2685 0.6600 0.3985 0.063 Uiso 1 1 calc R U
C46 C -1.3561(10) 0.7103(5) 0.4522(5) 0.087(4) Uani 1 1 d . U
H46A H -1.3393 0.7475 0.4762 0.130 Uiso 1 1 calc R U
H46B H -1.3807 0.6769 0.4736 0.130 Uiso 1 1 calc R U
H46C H -1.4209 0.7182 0.4219 0.130 Uiso 1 1 calc R U
C47 C -1.1532(12) 0.6620(7) 0.4690(6) 0.128(6) Uani 1 1 d . U
H47A H -1.0967 0.6391 0.4497 0.191 Uiso 1 1 calc R U
H47B H -1.1953 0.6337 0.4897 0.191 Uiso 1 1 calc R U
H47C H -1.1091 0.6932 0.4945 0.191 Uiso 1 1 calc R U
C48 C -1.1619(8) 0.5391(4) 0.2964(4) 0.052(2) Uani 1 1 d D .
H48A H -1.1753 0.5397 0.3353 0.062 Uiso 1 1 calc R U
H48B H -1.2389 0.5507 0.2743 0.062 Uiso 1 1 calc R U
C49 C -1.1418(13) 0.4754(6) 0.2805(7) 0.115(5) Uani 1 1 d D .
H49 H -1.0611 0.4637 0.3000 0.138 Uiso 1 1 calc R U
C50 C -1.2300(18) 0.4307(6) 0.2925(11) 0.229(11) Uani 1 1 d . U
H50A H -1.2648 0.4456 0.3246 0.344 Uiso 1 1 calc R U
H50B H -1.1907 0.3915 0.3003 0.344 Uiso 1 1 calc R U
H50C H -1.2938 0.4249 0.2606 0.344 Uiso 1 1 calc R U
C51 C -1.137(2) 0.4736(7) 0.2260(6) 0.173(8) Uani 1 1 d . U
H51A H -1.1239 0.4314 0.2133 0.260 Uiso 1 1 calc R U
H51B H -1.0714 0.5002 0.2189 0.260 Uiso 1 1 calc R U
H51C H -1.2136 0.4879 0.2061 0.260 Uiso 1 1 calc R U
C52 C -0.6951(7) 0.5297(4) 0.3607(3) 0.049(2) Uani 1 1 d D .
H52A H -0.7471 0.5102 0.3843 0.059 Uiso 1 1 calc R U
H52B H -0.6941 0.5014 0.3282 0.059 Uiso 1 1 calc R U
C53 C -0.5686(11) 0.5327(6) 0.3927(7) 0.124(5) Uani 1 1 d D U
H53 H -0.5726 0.5583 0.4272 0.149 Uiso 1 1 calc R U
C54 C -0.5345(15) 0.4665(7) 0.4116(10) 0.215(10) Uani 1 1 d D U
H54A H -0.5056 0.4430 0.3815 0.323 Uiso 1 1 calc R U
H54B H -0.6056 0.4458 0.4212 0.323 Uiso 1 1 calc R U
H54C H -0.4711 0.4694 0.4439 0.323 Uiso 1 1 calc R U
C55 C -0.4689(17) 0.5574(8) 0.3691(9) 0.196(9) Uani 1 1 d D U
H55A H -0.4832 0.5492 0.3290 0.294 Uiso 1 1 calc R U
H55B H -0.3942 0.5380 0.3850 0.294 Uiso 1 1 calc R U
H55C H -0.4619 0.6018 0.3772 0.294 Uiso 1 1 calc R U
C56 C 0.6298(6) 0.9711(3) 0.7749(3) 0.0301(15) Uani 1 1 d . U
H56A H 0.6042 0.9963 0.8054 0.036 Uiso 1 1 calc R U
H56B H 0.6874 0.9961 0.7582 0.036 Uiso 1 1 calc R U
C57 C 0.6925(6) 0.9146(3) 0.7980(3) 0.0365(17) Uani 1 1 d . .
H57A H 0.7167 0.8887 0.7676 0.044 Uiso 1 1 calc R U
H57B H 0.6363 0.8902 0.8160 0.044 Uiso 1 1 calc R U
C58 C 0.8091(6) 0.9338(3) 0.8420(3) 0.0321(15) Uani 1 1 d . .
H58A H 0.7838 0.9556 0.8743 0.038 Uiso 1 1 calc R U
H58B H 0.8605 0.9623 0.8251 0.038 Uiso 1 1 calc R U
C59 C 1.2839(7) 0.9264(3) 0.9226(3) 0.0427(18) Uani 1 1 d . .
H59A H 1.3546 0.9102 0.9464 0.051 Uiso 1 1 calc R U
H59B H 1.3106 0.9351 0.8872 0.051 Uiso 1 1 calc R U
C60 C 1.2603(15) 0.9824(6) 0.9465(8) 0.142(6) Uani 1 1 d D U
H60 H 1.2084 0.9976 0.9131 0.170 Uiso 1 1 calc R U
C61 C 1.1766(18) 0.9941(8) 0.9834(7) 0.177(8) Uani 1 1 d D U
H61A H 1.1097 0.9643 0.9754 0.265 Uiso 1 1 calc R U
H61B H 1.1458 1.0357 0.9789 0.265 Uiso 1 1 calc R U
H61C H 1.2168 0.9904 1.0215 0.265 Uiso 1 1 calc R U
C62 C 1.356(2) 1.0344(8) 0.9513(10) 0.217(10) Uani 1 1 d . U
H62A H 1.3173 1.0732 0.9414 0.326 Uiso 1 1 calc R U
H62B H 1.4140 1.0246 0.9262 0.326 Uiso 1 1 calc R U
H62C H 1.3991 1.0384 0.9893 0.326 Uiso 1 1 calc R U
C63 C 1.3256(9) 0.7317(4) 0.7917(4) 0.067(3) Uani 1 1 d . .
H63A H 1.3988 0.7294 0.8197 0.081 Uiso 1 1 calc R U
H63B H 1.3131 0.6910 0.7721 0.081 Uiso 1 1 calc R U
C64 C 1.3500(10) 0.7773(4) 0.7509(4) 0.070(3) Uani 1 1 d . .
H64 H 1.3483 0.8192 0.7690 0.084 Uiso 1 1 calc R U
C65 C 1.2475(11) 0.7735(5) 0.6982(4) 0.087(3) Uani 1 1 d . .
H65A H 1.2561 0.7358 0.6761 0.131 Uiso 1 1 calc R U
H65B H 1.2550 0.8091 0.6760 0.131 Uiso 1 1 calc R U
H65C H 1.1684 0.7734 0.7102 0.131 Uiso 1 1 calc R U
C66 C 1.4766(10) 0.7698(5) 0.7312(5) 0.091(4) Uani 1 1 d . .
H66A H 1.5372 0.7604 0.7627 0.136 Uiso 1 1 calc R U
H66B H 1.4992 0.8082 0.7158 0.136 Uiso 1 1 calc R U
H66C H 1.4716 0.7364 0.7029 0.136 Uiso 1 1 calc R U
C67 C 0.8402(8) 0.7499(4) 0.7107(3) 0.054(2) Uani 1 1 d . U
H67A H 0.7605 0.7685 0.7109 0.065 Uiso 1 1 calc R U
H67B H 0.8870 0.7773 0.6906 0.065 Uiso 1 1 calc R U
C68 C 0.8207(14) 0.6897(6) 0.6779(4) 0.096(4) Uani 1 1 d . U
H68 H 0.7805 0.6612 0.7005 0.115 Uiso 1 1 calc R U
C69 C 0.7360(15) 0.6955(8) 0.6245(5) 0.145(6) Uani 1 1 d . U
H69A H 0.7617 0.7303 0.6050 0.218 Uiso 1 1 calc R U
H69B H 0.6543 0.7022 0.6324 0.218 Uiso 1 1 calc R U
H69C H 0.7369 0.6577 0.6014 0.218 Uiso 1 1 calc R U
C70 C 0.925(2) 0.6646(10) 0.6715(8) 0.218(12) Uani 1 1 d . U
H70A H 0.9756 0.6620 0.7076 0.326 Uiso 1 1 calc R U
H70B H 0.9662 0.6900 0.6480 0.326 Uiso 1 1 calc R U
H70C H 0.9105 0.6233 0.6541 0.326 Uiso 1 1 calc R U
C71 C 0.7247(7) 0.7860(4) 0.9998(3) 0.047(2) Uani 1 1 d . .
H71A H 0.7389 0.7558 1.0289 0.056 Uiso 1 1 calc R U
H71B H 0.7338 0.8273 1.0184 0.056 Uiso 1 1 calc R U
C72 C 0.5943(8) 0.7780(6) 0.9715(4) 0.085(4) Uani 1 1 d . .
H72 H 0.5854 0.7337 0.9589 0.102 Uiso 1 1 calc R U
C73 C 0.5561(11) 0.8125(8) 0.9209(5) 0.125(6) Uani 1 1 d . .
H73A H 0.4786 0.7960 0.9019 0.188 Uiso 1 1 calc R U
H73B H 0.6166 0.8081 0.8964 0.188 Uiso 1 1 calc R U
H73C H 0.5482 0.8560 0.9313 0.188 Uiso 1 1 calc R U
C74 C 0.5050(9) 0.7875(7) 1.0091(6) 0.116(5) Uani 1 1 d . .
H74A H 0.5076 0.8305 1.0224 0.174 Uiso 1 1 calc R U
H74B H 0.5238 0.7612 1.0405 0.174 Uiso 1 1 calc R U
H74C H 0.4243 0.7769 0.9893 0.174 Uiso 1 1 calc R U
C75 C 1.2006(6) 0.7826(3) 1.0724(3) 0.0341(16) Uani 1 1 d . .
H75A H 1.1561 0.7590 1.0965 0.041 Uiso 1 1 calc R U
H75B H 1.2814 0.7646 1.0743 0.041 Uiso 1 1 calc R U
C76 C 1.2157(9) 0.8484(4) 1.0957(3) 0.062(3) Uani 1 1 d D .
H76 H 1.2496 0.8733 1.0684 0.074 Uiso 1 1 calc R U
C77 C 1.3049(14) 0.8526(6) 1.1497(4) 0.116(5) Uani 1 1 d . .
H77A H 1.2766 0.8262 1.1765 0.174 Uiso 1 1 calc R U
H77B H 1.3110 0.8952 1.1646 0.174 Uiso 1 1 calc R U
H77C H 1.3841 0.8392 1.1426 0.174 Uiso 1 1 calc R U
C78 C 1.0916(13) 0.8757(7) 1.1036(6) 0.135(6) Uani 1 1 d D .
H78A H 1.0274 0.8456 1.0899 0.203 Uiso 1 1 calc R U
H78B H 1.0785 0.9131 1.0830 0.203 Uiso 1 1 calc R U
H78C H 1.0911 0.8856 1.1428 0.203 Uiso 1 1 calc R U
C79 C 1.2185(9) 0.5851(4) 0.9365(4) 0.059(2) Uani 1 1 d . .
H79A H 1.1797 0.5647 0.9645 0.071 Uiso 1 1 calc R U
H79B H 1.2057 0.5582 0.9025 0.071 Uiso 1 1 calc R U
C80 C 1.3550(14) 0.5902(6) 0.9576(7) 0.137(6) Uani 1 1 d D U
H80 H 1.3804 0.6268 0.9389 0.164 Uiso 1 1 calc R U
C81 C 1.3824(16) 0.6093(8) 1.0161(7) 0.171(8) Uani 1 1 d . U
H81A H 1.3248 0.6402 1.0248 0.256 Uiso 1 1 calc R U
H81B H 1.4641 0.6269 1.0241 0.256 Uiso 1 1 calc R U
H81C H 1.3766 0.5737 1.0385 0.256 Uiso 1 1 calc R U
C82 C 1.4290(16) 0.5390(9) 0.9364(8) 0.205(10) Uani 1 1 d D U
H82A H 1.5144 0.5508 0.9438 0.308 Uiso 1 1 calc R U
H82B H 1.4037 0.5318 0.8966 0.308 Uiso 1 1 calc R U
H82C H 1.4163 0.5013 0.9552 0.308 Uiso 1 1 calc R U
C83 C 0.7637(11) 0.5966(5) 0.8676(4) 0.090(4) Uani 1 1 d . U
H83A H 0.8095 0.5629 0.8861 0.108 Uiso 1 1 calc R U
H83B H 0.6989 0.6067 0.8893 0.108 Uiso 1 1 calc R U
C84 C 0.7051(14) 0.5713(6) 0.8139(5) 0.112(4) Uani 1 1 d . U
H84 H 0.7591 0.5690 0.7853 0.135 Uiso 1 1 calc R U
C85 C 0.6243(15) 0.5188(6) 0.8119(6) 0.142(6) Uani 1 1 d . U
H85A H 0.5900 0.5184 0.8461 0.212 Uiso 1 1 calc R U
H85B H 0.6688 0.4810 0.8075 0.212 Uiso 1 1 calc R U
H85C H 0.5593 0.5215 0.7805 0.212 Uiso 1 1 calc R U
C86 C 0.599(3) 0.6213(13) 0.8024(12) 0.289(13) Uani 1 1 d . U
H86A H 0.5731 0.6232 0.7626 0.433 Uiso 1 1 calc R U
H86B H 0.6301 0.6618 0.8176 0.433 Uiso 1 1 calc R U
H86C H 0.5310 0.6092 0.8201 0.433 Uiso 1 1 calc R U

loop_
_atom_site_aniso_label
_atom_site_aniso_U_11
_atom_site_aniso_U_22
_atom_site_aniso_U_33
_atom_site_aniso_U_23
_atom_site_aniso_U_13
_atom_site_aniso_U_12
Br1 0.0281(4) 0.0660(5) 0.0342(4) 0.0087(3) 0.0086(3) -0.0037(3)
Br2 0.0272(4) 0.1237(9) 0.0334(4) -0.0021(4) 0.0093(3) 0.0054(5)
Si1 0.0188(9) 0.0317(10) 0.0247(8) -0.0029(7) -0.0013(7) -0.0041(7)
Si2 0.0213(9) 0.0262(9) 0.0239(8) 0.0018(7) -0.0021(7) 0.0037(7)
Si3 0.0200(9) 0.0299(10) 0.0205(8) -0.0040(7) -0.0058(6) 0.0019(7)
Si4 0.0194(9) 0.0360(10) 0.0247(8) -0.0034(7) -0.0014(7) 0.0038(8)
Si5 0.0241(9) 0.0359(10) 0.0204(8) -0.0004(7) -0.0050(7) -0.0002(8)
Si6 0.0210(9) 0.0346(10) 0.0238(8) 0.0009(7) 0.0003(7) 0.0028(8)
Si7 0.0247(10) 0.0275(10) 0.0269(9) 0.0001(7) -0.0009(7) 0.0004(7)
Si8 0.0293(10) 0.0323(10) 0.0290(9) 0.0040(8) -0.0017(8) 0.0090(8)
Si9 0.0248(10) 0.0378(11) 0.0269(9) 0.0095(8) -0.0030(7) 0.0043(8)
Si10 0.0174(9) 0.0317(10) 0.0278(9) 0.0015(7) 0.0023(7) -0.0011(7)
Si11 0.0321(11) 0.0411(12) 0.0390(11) -0.0117(9) 0.0099(9) -0.0020(9)
Si12 0.0334(11) 0.0432(12) 0.0209(8) -0.0004(8) -0.0027(7) -0.0101(9)
Si13 0.0145(9) 0.0509(12) 0.0293(9) 0.0138(8) -0.0009(7) -0.0012(8)
Si14 0.0194(9) 0.0311(10) 0.0250(8) 0.0002(7) -0.0070(7) 0.0039(7)
Si15 0.0437(13) 0.0313(11) 0.0379(10) -0.0034(8) -0.0045(9) 0.0033(9)
Si16 0.0357(11) 0.0442(12) 0.0297(10) 0.0017(8) -0.0070(8) -0.0173(9)
N1 0.020(3) 0.032(3) 0.023(3) 0.000(2) -0.003(2) 0.000(2)
N2 0.014(3) 0.034(3) 0.025(3) 0.000(2) -0.014(2) -0.003(2)
O1 0.030(3) 0.066(3) 0.024(2) 0.008(2) 0.000(2) 0.005(2)
O2 0.019(3) 0.073(4) 0.031(2) -0.012(2) 0.001(2) -0.010(2)
O3 0.030(3) 0.082(4) 0.022(2) 0.004(2) -0.008(2) -0.002(3)
O4 0.019(3) 0.078(4) 0.031(2) 0.007(2) 0.001(2) -0.006(2)
O5 0.030(3) 0.035(3) 0.039(3) 0.003(2) 0.000(2) 0.006(2)
O6 0.031(3) 0.040(3) 0.030(2) -0.009(2) -0.010(2) 0.012(2)
O7 0.022(2) 0.051(3) 0.036(3) -0.006(2) -0.002(2) 0.009(2)
O8 0.026(3) 0.033(3) 0.045(3) -0.011(2) 0.000(2) 0.001(2)
O9 0.038(3) 0.042(3) 0.038(3) 0.000(2) 0.000(2) -0.005(2)
O10 0.036(3) 0.039(3) 0.031(2) 0.010(2) 0.002(2) 0.011(2)
O11 0.034(3) 0.042(3) 0.025(2) -0.003(2) 0.0003(19) 0.005(2)
O12 0.050(3) 0.037(3) 0.044(3) 0.011(2) 0.016(2) 0.016(2)
O13 0.025(3) 0.053(3) 0.025(2) 0.005(2) -0.0019(19) -0.002(2)
O14 0.034(3) 0.043(3) 0.034(2) -0.006(2) 0.006(2) 0.004(2)
O15 0.034(3) 0.042(3) 0.044(3) 0.012(2) 0.003(2) 0.009(2)
O16 0.046(3) 0.039(3) 0.038(3) 0.000(2) -0.006(2) 0.013(2)
O17 0.021(3) 0.048(3) 0.048(3) 0.014(2) -0.001(2) 0.006(2)
O18 0.034(3) 0.041(3) 0.039(3) -0.016(2) 0.004(2) -0.005(2)
O19 0.048(3) 0.055(3) 0.034(3) -0.013(2) 0.009(2) -0.008(3)
O20 0.049(3) 0.050(3) 0.045(3) 0.015(2) 0.004(2) 0.018(3)
O21 0.040(3) 0.046(3) 0.044(3) 0.019(2) 0.010(2) 0.006(2)
O22 0.030(3) 0.044(3) 0.029(2) 0.000(2) 0.0016(19) 0.003(2)
O23 0.052(4) 0.041(3) 0.065(4) 0.001(3) 0.008(3) 0.012(3)
O24 0.059(4) 0.056(3) 0.030(3) 0.002(2) -0.002(2) -0.020(3)
O25 0.025(3) 0.071(4) 0.033(2) 0.018(2) 0.001(2) -0.002(2)
O26 0.059(4) 0.033(3) 0.043(3) -0.005(2) -0.014(3) 0.009(3)
O27 0.049(3) 0.049(3) 0.046(3) -0.005(2) 0.003(3) 0.001(3)
O28 0.027(3) 0.061(3) 0.034(3) 0.009(2) 0.006(2) -0.002(2)
C1 0.023(3) 0.029(3) 0.023(3) -0.004(3) 0.001(2) 0.004(3)
C2 0.016(3) 0.031(4) 0.028(3) -0.007(3) -0.008(2) -0.010(3)
C3 0.018(3) 0.037(4) 0.024(3) -0.004(3) 0.003(2) -0.004(3)
C4 0.012(3) 0.020(3) 0.025(3) -0.010(2) -0.006(2) -0.005(2)
C5 0.025(3) 0.025(3) 0.030(3) 0.000(3) 0.004(3) 0.006(3)
C6 0.018(3) 0.027(3) 0.027(3) 0.005(3) -0.003(2) -0.001(3)
C7 0.021(3) 0.057(5) 0.027(3) 0.010(3) -0.002(3) -0.011(3)
C8 0.017(3) 0.046(4) 0.032(3) -0.002(3) 0.000(3) -0.015(3)
C9 0.013(3) 0.041(4) 0.019(3) -0.016(3) -0.005(2) -0.009(3)
C10 0.025(3) 0.034(4) 0.021(3) 0.002(3) -0.004(2) 0.011(3)
C11 0.022(3) 0.038(4) 0.023(3) 0.009(3) 0.002(2) 0.002(3)
C12 0.029(4) 0.067(5) 0.022(3) 0.009(3) 0.003(3) 0.011(4)
C13 0.016(3) 0.067(5) 0.019(3) 0.005(3) 0.002(2) 0.003(3)
C14 0.023(3) 0.036(4) 0.020(3) -0.004(3) 0.002(2) -0.003(3)
C15 0.017(3) 0.026(3) 0.023(3) 0.008(2) 0.005(2) 0.002(2)
C16 0.016(3) 0.033(4) 0.019(3) -0.009(2) 0.001(2) -0.005(3)
C17 0.019(3) 0.040(4) 0.027(3) -0.001(3) 0.003(3) -0.001(3)
C18 0.018(3) 0.065(5) 0.037(4) 0.009(3) 0.006(3) 0.005(3)
C19 0.015(3) 0.039(4) 0.029(3) 0.004(3) -0.001(2) 0.007(3)
C20 0.015(3) 0.032(4) 0.022(3) 0.008(3) 0.001(2) -0.001(3)
C21 0.026(3) 0.029(3) 0.020(3) -0.006(2) -0.005(2) 0.002(3)
C22 0.026(4) 0.047(4) 0.023(3) -0.004(3) -0.002(3) -0.006(3)
C23 0.027(4) 0.052(5) 0.029(3) 0.011(3) 0.002(3) 0.011(3)
C24 0.019(3) 0.043(4) 0.037(4) 0.012(3) 0.004(3) 0.005(3)
C25 0.023(3) 0.027(3) 0.036(3) 0.000(3) -0.002(3) 0.000(3)
C26 0.030(4) 0.037(4) 0.035(4) 0.009(3) -0.005(3) 0.008(3)
C27 0.027(4) 0.025(3) 0.029(3) -0.004(3) -0.004(3) -0.001(3)
C28 0.034(4) 0.040(4) 0.030(3) 0.009(3) 0.004(3) 0.018(3)
C29 0.054(6) 0.066(6) 0.056(5) -0.006(4) -0.029(4) 0.027(5)
C30 0.076(8) 0.097(8) 0.071(7) -0.018(6) -0.015(6) 0.030(7)
C31 0.096(9) 0.074(7) 0.156(11) -0.044(8) -0.081(8) 0.023(7)
C32 0.028(4) 0.045(4) 0.022(3) 0.007(3) 0.002(3) 0.005(3)
C33 0.060(5) 0.042(4) 0.029(4) -0.003(3) -0.012(3) -0.020(4)
C34 0.119(10) 0.067(6) 0.035(4) -0.007(4) -0.039(5) -0.012(6)
C35 0.114(12) 0.132(12) 0.155(13) -0.097(10) -0.001(10) 0.046(10)
C36 0.028(4) 0.050(5) 0.041(4) 0.003(3) 0.005(3) 0.014(3)
C37 0.026(4) 0.096(7) 0.047(5) -0.013(5) -0.003(3) 0.006(4)
C38 0.030(5) 0.139(10) 0.077(7) -0.014(7) 0.016(5) 0.019(6)
C39 0.042(6) 0.096(8) 0.105(8) -0.024(7) -0.002(5) 0.014(6)
C40 0.038(5) 0.075(6) 0.027(4) -0.001(4) -0.005(3) 0.005(4)
C41 0.163(13) 0.151(11) 0.044(6) -0.002(7) -0.024(7) -0.002(10)
C42 0.129(13) 0.286(19) 0.045(6) 0.036(9) -0.010(7) 0.044(13)
C43 0.175(18) 0.46(3) 0.075(10) 0.087(14) -0.022(11) -0.158(19)
C44 0.033(4) 0.034(4) 0.042(4) -0.005(3) 0.004(3) 0.004(3)
C45 0.047(5) 0.052(5) 0.066(5) 0.001(4) 0.029(4) 0.000(4)
C46 0.082(8) 0.097(8) 0.101(8) 0.031(6) 0.066(7) 0.024(6)
C47 0.101(10) 0.187(14) 0.120(10) 0.103(10) 0.067(8) 0.033(9)
C48 0.057(6) 0.043(5) 0.056(5) 0.008(4) 0.009(4) -0.003(4)
C49 0.083(10) 0.118(12) 0.139(13) -0.042(10) 0.018(9) -0.032(8)
C50 0.168(17) 0.054(8) 0.49(3) -0.069(14) 0.150(19) -0.045(9)
C51 0.32(2) 0.126(12) 0.087(10) 0.013(9) 0.063(13) -0.081(14)
C52 0.046(5) 0.044(5) 0.051(5) 0.007(4) -0.008(4) 0.011(4)
C53 0.076(8) 0.077(8) 0.213(13) 0.057(8) -0.017(9) 0.029(7)
C54 0.105(13) 0.136(13) 0.37(3) 0.106(15) -0.105(15) 0.006(10)
C55 0.151(17) 0.125(13) 0.31(2) 0.116(15) -0.011(16) 0.016(12)
C56 0.021(3) 0.037(4) 0.027(3) 0.003(3) -0.013(3) -0.006(3)
C57 0.020(3) 0.052(5) 0.036(4) 0.015(3) -0.005(3) 0.001(3)
C58 0.028(4) 0.041(4) 0.026(3) 0.006(3) -0.003(3) 0.005(3)
C59 0.035(4) 0.039(4) 0.052(4) -0.002(3) 0.002(3) -0.018(3)
C60 0.138(12) 0.088(9) 0.198(13) -0.063(9) 0.046(10) -0.050(8)
C61 0.25(2) 0.136(13) 0.171(15) -0.058(11) 0.146(15) -0.029(13)
C62 0.19(2) 0.107(13) 0.35(3) -0.023(15) 0.056(19) -0.036(13)
C63 0.063(6) 0.058(6) 0.083(7) -0.019(5) 0.027(5) 0.005(5)
C64 0.093(8) 0.046(5) 0.075(7) -0.016(5) 0.036(6) -0.014(5)
C65 0.105(10) 0.090(8) 0.075(7) 0.017(6) 0.036(7) 0.005(7)
C66 0.085(8) 0.092(8) 0.108(9) -0.005(7) 0.064(7) -0.023(6)
C67 0.063(6) 0.079(6) 0.019(3) 0.006(4) -0.001(3) 0.007(5)
C68 0.129(10) 0.110(9) 0.040(5) 0.010(6) -0.013(6) -0.022(8)
C69 0.153(14) 0.194(15) 0.065(7) -0.026(9) -0.048(8) -0.019(12)
C70 0.21(2) 0.24(2) 0.153(15) -0.102(14) -0.086(14) 0.102(17)
C71 0.028(4) 0.078(6) 0.034(4) 0.012(4) 0.000(3) 0.002(4)
C72 0.019(4) 0.158(11) 0.077(7) -0.003(7) 0.003(4) -0.007(6)
C73 0.047(7) 0.228(17) 0.088(9) -0.027(10) -0.024(6) 0.025(9)
C74 0.026(6) 0.186(14) 0.138(11) 0.025(10) 0.011(6) 0.005(7)
C75 0.022(4) 0.045(4) 0.033(3) 0.008(3) -0.006(3) -0.001(3)
C76 0.092(8) 0.050(5) 0.037(4) -0.012(4) -0.004(4) -0.013(5)
C77 0.157(14) 0.112(10) 0.061(7) -0.020(7) -0.027(8) -0.025(9)
C78 0.153(15) 0.113(11) 0.134(12) -0.059(9) 0.024(11) 0.035(11)
C79 0.077(7) 0.035(5) 0.063(5) -0.002(4) 0.006(5) 0.018(4)
C80 0.131(11) 0.091(8) 0.158(11) -0.029(8) -0.065(9) 0.067(8)
C81 0.155(15) 0.161(14) 0.160(14) -0.046(12) -0.082(12) 0.067(12)
C82 0.128(16) 0.24(2) 0.211(19) -0.083(17) -0.053(14) -0.008(15)
C83 0.108(8) 0.083(7) 0.069(6) 0.020(5) -0.017(6) -0.055(6)
C84 0.136(9) 0.109(8) 0.084(7) -0.001(6) -0.003(7) -0.065(7)
C85 0.155(14) 0.108(10) 0.141(12) -0.038(9) -0.023(10) -0.078(10)
C86 0.24(2) 0.26(2) 0.33(2) 0.05(2) -0.07(2) 0.005(17)

loop_
_atom_type_symbol
_atom_type_description
_atom_type_scat_dispersion_real
_atom_type_scat_dispersion_imag
_atom_type_scat_source
C C 0.0033 0.0016 'International Tables Vol C Tables 4.2.6.8 and 6.1.1.4'
H H 0.0000 0.0000 'International Tables Vol C Tables 4.2.6.8 and 6.1.1.4'
N N 0.0061 0.0033 'International Tables Vol C Tables 4.2.6.8 and 6.1.1.4'
O O 0.0106 0.0060 'International Tables Vol C Tables 4.2.6.8 and 6.1.1.4'
Br Br -0.2901 2.4595 'International Tables Vol C Tables 4.2.6.8 and 6.1.1.4'
Si Si 0.0817 0.0704 'International Tables Vol C Tables 4.2.6.8 and 6.1.1.4'

loop_
_geom_angle_atom_site_label_1
_geom_angle_atom_site_label_2
_geom_angle_atom_site_label_3
_geom_angle
O8 Si1 O9 108.5(3)
O8 Si1 O5 109.2(2)
O9 Si1 O5 109.0(3)
O8 Si1 C27 111.0(3)
O9 Si1 C27 108.5(3)
O5 Si1 C27 110.5(3)
O6 Si2 O5 108.2(3)
O6 Si2 O10 109.1(3)
O5 Si2 O10 107.8(2)
O6 Si2 C28 111.2(3)
O5 Si2 C28 111.1(3)
O10 Si2 C28 109.5(3)
O6 Si3 O7 108.0(3)
O6 Si3 O11 108.9(3)
O7 Si3 O11 109.3(3)
O6 Si3 C32 109.3(3)
O7 Si3 C32 112.5(3)
O11 Si3 C32 108.9(3)
O8 Si4 O7 108.4(2)
O8 Si4 O12 108.5(3)
O7 Si4 O12 108.7(3)
O8 Si4 C36 110.1(3)
O7 Si4 C36 109.7(3)
O12 Si4 C36 111.5(3)
O16 Si5 O9 108.1(3)
O16 Si5 O13 109.6(3)
O9 Si5 O13 108.9(3)
O16 Si5 C40 111.1(3)
O9 Si5 C40 107.7(3)
O13 Si5 C40 111.3(3)
O14 Si6 O10 110.0(2)
O14 Si6 O13 109.0(3)
O10 Si6 O13 108.7(3)
O14 Si6 C44 108.6(3)
O10 Si6 C44 108.9(3)
O13 Si6 C44 111.6(3)
O15 Si7 O11 108.6(3)
O15 Si7 O14 109.3(3)
O11 Si7 O14 109.3(2)
O15 Si7 C48 111.6(3)
O11 Si7 C48 112.1(3)
O14 Si7 C48 105.8(3)
O12 Si8 O15 108.3(3)
O12 Si8 O16 107.9(3)
O15 Si8 O16 109.5(3)
O12 Si8 C52 110.6(3)
O15 Si8 C52 108.7(3)
O16 Si8 C52 111.8(3)
O21 Si9 O20 109.3(3)
O21 Si9 O17 109.1(3)
O20 Si9 O17 108.1(3)
O21 Si9 C58 111.3(3)
O20 Si9 C58 109.4(3)
O17 Si9 C58 109.5(3)
O18 Si10 O22 108.3(3)
O18 Si10 O17 107.9(3)
O22 Si10 O17 108.1(3)
O18 Si10 C59 111.1(3)
O22 Si10 C59 109.8(3)
O17 Si10 C59 111.5(3)
O19 Si11 O23 108.5(3)
O19 Si11 O18 108.7(3)
O23 Si11 O18 110.0(3)
O19 Si11 C63 114.0(4)
O23 Si11 C63 106.4(4)
O18 Si11 C63 109.3(4)
O24 Si12 O20 109.4(3)
O24 Si12 O19 108.4(3)
O20 Si12 O19 109.0(3)
O24 Si12 C67 110.1(4)
O20 Si12 C67 107.4(3)
O19 Si12 C67 112.5(3)
O28 Si13 O21 109.0(3)
O28 Si13 O25 109.7(3)
O21 Si13 O25 107.7(3)
O28 Si13 C71 110.1(3)
O21 Si13 C71 111.3(3)
O25 Si13 C71 109.1(3)
O25 Si14 O22 108.8(3)
O25 Si14 O26 109.5(3)
O22 Si14 O26 109.4(3)
O25 Si14 C75 112.0(3)
O22 Si14 C75 108.7(3)
O26 Si14 C75 108.4(3)
O27 Si15 O26 110.6(3)
O27 Si15 O23 108.3(3)
O26 Si15 O23 107.3(3)
O27 Si15 C79 108.3(4)
O26 Si15 C79 112.0(3)
O23 Si15 C79 110.3(4)
O28 Si16 O27 108.7(3)
O28 Si16 O24 108.8(3)
O27 Si16 O24 108.6(3)
O28 Si16 C83 110.3(5)
O27 Si16 C83 109.3(5)
O24 Si16 C83 111.2(4)
C21 N1 C22 122.3(5)
C21 N1 C25 119.8(5)
C22 N1 C25 117.7(5)
C24 N2 C23 122.7(5)
C24 N2 C56 119.0(5)
C23 N2 C56 117.9(5)
Si1 O5 Si2 142.0(3)
Si3 O6 Si2 157.9(3)
Si4 O7 Si3 149.2(3)
Si1 O8 Si4 152.5(3)
Si1 O9 Si5 154.7(3)
Si6 O10 Si2 148.2(3)
Si7 O11 Si3 142.7(3)
Si8 O12 Si4 148.0(3)
Si5 O13 Si6 143.9(3)
Si6 O14 Si7 152.2(3)
Si7 O15 Si8 152.5(3)
Si5 O16 Si8 149.0(3)
Si9 O17 Si10 144.9(3)
Si10 O18 Si11 149.5(4)
Si11 O19 Si12 147.0(3)
Si12 O20 Si9 155.4(3)
Si9 O21 Si13 149.1(4)
Si14 O22 Si10 155.5(3)
Si11 O23 Si15 151.6(4)
Si12 O24 Si16 145.7(3)
Si14 O25 Si13 146.5(3)
Si15 O26 Si14 146.2(3)
Si15 O27 Si16 151.2(4)
Si16 O28 Si13 152.2(3)
C2 C1 C10 116.6(6)
C2 C1 C21 120.9(6)
C10 C1 C21 122.3(6)
C3 C2 C1 121.6(6)
C4 C3 C2 123.2(6)
C4 C3 Br1 126.3(4)
C2 C3 Br1 110.4(4)
C3 C4 C5 117.3(5)
C3 C4 C16 126.5(5)
C5 C4 C16 116.2(5)
C6 C5 C10 119.1(6)
C6 C5 C4 122.0(5)
C10 C5 C4 118.8(5)
C7 C6 C5 117.4(5)
C7 C6 C14 123.0(6)
C5 C6 C14 119.6(6)
C6 C7 C8 122.3(6)
C9 C8 C7 119.4(6)
C8 C9 C10 119.2(5)
C8 C9 C22 118.8(6)
C10 C9 C22 122.0(6)
C9 C10 C1 117.3(5)
C9 C10 C5 120.6(5)
C1 C10 C5 122.1(6)
C12 C11 C23 122.0(6)
C12 C11 C20 117.5(6)
C23 C11 C20 120.4(5)
C11 C12 C13 122.2(6)
C12 C13 C14 122.7(6)
C12 C13 Br2 114.1(5)
C14 C13 Br2 123.2(5)
C13 C14 C6 126.8(6)
C13 C14 C15 116.0(5)
C6 C14 C15 117.2(5)
C20 C15 C16 118.6(5)
C20 C15 C14 120.0(5)
C16 C15 C14 121.4(5)
C17 C16 C15 118.2(5)
C17 C16 C4 122.7(5)
C15 C16 C4 119.1(5)
C18 C17 C16 121.8(6)
C17 C18 C19 121.2(6)
C18 C19 C20 117.1(6)
C18 C19 C24 120.7(6)
C20 C19 C24 122.0(6)
C15 C20 C19 121.9(5)
C15 C20 C11 120.7(5)
C19 C20 C11 117.4(5)
O1 C21 N1 119.3(5)
O1 C21 C1 121.9(6)
N1 C21 C1 118.7(5)
O2 C22 N1 120.4(6)
O2 C22 C9 122.4(6)
N1 C22 C9 117.0(6)
O3 C23 N2 118.5(6)
O3 C23 C11 122.6(6)
N2 C23 C11 118.4(5)
O4 C24 N2 119.2(6)
O4 C24 C19 122.8(6)
N2 C24 C19 117.6(5)
N1 C25 C26 113.1(5)
C25 C26 C27 108.8(5)
C26 C27 Si1 114.6(5)
C29 C28 Si2 116.2(5)
C31 C29 C28 113.2(8)
C31 C29 C30 108.8(7)
C28 C29 C30 112.1(8)
C33 C32 Si3 119.2(5)
C35 C33 C34 107.7(9)
C35 C33 C32 111.5(7)
C34 C33 C32 112.5(6)
C37 C36 Si4 120.2(5)
C39 C37 C36 113.3(8)
C39 C37 C38 111.4(8)
C36 C37 C38 112.0(7)
C41 C40 Si5 118.1(7)
C43 C41 C40 105.0(12)
C43 C41 C42 110.3(12)
C40 C41 C42 106.0(11)
C45 C44 Si6 117.4(5)
C47 C45 C44 115.1(8)
C47 C45 C46 112.3(8)
C44 C45 C46 111.6(7)
C49 C48 Si7 123.1(8)
C51 C49 C50 110.1(15)
C51 C49 C48 106.5(14)
C50 C49 C48 116.1(12)
C53 C52 Si8 120.7(6)
C55 C53 C52 121.2(15)
C55 C53 C54 107.8(13)
C52 C53 C54 108.1(10)
N2 C56 C57 112.3(5)
C56 C57 C58 110.5(6)
C57 C58 Si9 111.5(5)
C60 C59 Si10 124.4(8)
C59 C60 C61 126.8(13)
C59 C60 C62 118.8(14)
C61 C60 C62 111.2(14)
C64 C63 Si11 117.6(7)
C63 C64 C66 113.9(9)
C63 C64 C65 110.7(9)
C66 C64 C65 108.9(9)
C68 C67 Si12 118.7(7)
C70 C68 C67 111.0(14)
C70 C68 C69 113.6(13)
C67 C68 C69 111.9(11)
C72 C71 Si13 117.9(6)
C74 C72 C73 108.7(10)
C74 C72 C71 113.8(9)
C73 C72 C71 117.7(10)
C76 C75 Si14 115.9(5)
C75 C76 C77 111.0(8)
C75 C76 C78 110.9(8)
C77 C76 C78 111.4(10)
C80 C79 Si15 116.3(7)
C81 C80 C82 117.8(12)
C81 C80 C79 112.7(14)
C82 C80 C79 114.9(11)
C84 C83 Si16 122.7(8)
C85 C84 C83 119.0(12)
C85 C84 C86 95.4(16)
C83 C84 C86 98.2(14)

loop_
_geom_bond_atom_site_label_1
_geom_bond_atom_site_label_2
_geom_bond_distance
Br1 C3 1.923(6)
Br2 C13 1.901(6)
Si1 O8 1.609(5)
Si1 O9 1.612(5)
Si1 O5 1.618(5)
Si1 C27 1.835(7)
Si2 O6 1.616(4)
Si2 O5 1.623(5)
Si2 O10 1.624(5)
Si2 C28 1.837(6)
Si3 O6 1.610(5)
Si3 O7 1.618(5)
Si3 O11 1.624(5)
Si3 C32 1.820(6)
Si4 O8 1.616(5)
Si4 O7 1.616(5)
Si4 O12 1.631(5)
Si4 C36 1.844(7)
Si5 O16 1.608(5)
Si5 O9 1.612(5)
Si5 O13 1.619(5)
Si5 C40 1.862(7)
Si6 O14 1.614(5)
Si6 O10 1.622(5)
Si6 O13 1.626(5)
Si6 C44 1.854(7)
Si7 O15 1.613(5)
Si7 O11 1.613(5)
Si7 O14 1.615(5)
Si7 C48 1.871(8)
Si8 O12 1.606(5)
Si8 O15 1.619(5)
Si8 O16 1.625(5)
Si8 C52 1.823(7)
Si9 O21 1.603(5)
Si9 O20 1.608(5)
Si9 O17 1.608(5)
Si9 C58 1.844(6)
Si10 O18 1.614(5)
Si10 O22 1.620(5)
Si10 O17 1.626(5)
Si10 C59 1.836(7)
Si11 O19 1.612(5)
Si11 O23 1.617(6)
Si11 O18 1.617(5)
Si11 C63 1.844(9)
Si12 O24 1.596(5)
Si12 O20 1.607(5)
Si12 O19 1.635(6)
Si12 C67 1.862(7)
Si13 O28 1.617(5)
Si13 O21 1.622(5)
Si13 O25 1.622(5)
Si13 C71 1.840(8)
Si14 O25 1.606(5)
Si14 O22 1.609(5)
Si14 O26 1.617(5)
Si14 C75 1.848(6)
Si15 O27 1.606(6)
Si15 O26 1.612(5)
Si15 O23 1.617(6)
Si15 C79 1.819(8)
Si16 O28 1.601(5)
Si16 O27 1.607(6)
Si16 O24 1.633(5)
Si16 C83 1.798(10)
N1 C21 1.392(8)
N1 C22 1.409(8)
N1 C25 1.453(8)
N2 C24 1.392(8)
N2 C23 1.397(9)
N2 C56 1.484(7)
O1 C21 1.223(7)
O2 C22 1.224(8)
O3 C23 1.229(8)
O4 C24 1.244(8)
C1 C2 1.405(9)
C1 C10 1.409(8)
C1 C21 1.441(8)
C2 C3 1.396(8)
C3 C4 1.367(8)
C4 C5 1.447(8)
C4 C16 1.491(8)
C5 C6 1.408(8)
C5 C10 1.432(8)
C6 C7 1.395(9)
C6 C14 1.447(8)
C7 C8 1.417(8)
C8 C9 1.373(9)
C9 C10 1.407(9)
C9 C22 1.477(8)
C11 C12 1.361(9)
C11 C23 1.441(9)
C11 C20 1.444(8)
C12 C13 1.389(9)
C13 C14 1.391(8)
C14 C15 1.451(8)
C15 C20 1.406(8)
C15 C16 1.414(8)
C16 C17 1.396(8)
C17 C18 1.382(9)
C18 C19 1.386(9)
C19 C20 1.422(8)
C19 C24 1.445(9)
C25 C26 1.547(9)
C26 C27 1.548(8)
C28 C29 1.532(10)
C29 C31 1.510(11)
C29 C30 1.535(10)
C32 C33 1.529(9)
C33 C35 1.520(12)
C33 C34 1.523(10)
C36 C37 1.507(10)
C37 C39 1.483(12)
C37 C38 1.521(11)
C40 C41 1.528(13)
C41 C43 1.432(15)
C41 C42 1.537(14)
C44 C45 1.494(11)
C45 C47 1.461(14)
C45 C46 1.529(11)
C48 C49 1.443(12)
C49 C51 1.333(18)
C49 C50 1.439(19)
C52 C53 1.498(12)
C53 C55 1.437(15)
C53 C54 1.554(13)
C56 C57 1.502(9)
C57 C58 1.586(9)
C59 C60 1.366(14)
C60 C61 1.410(14)
C60 C62 1.53(2)
C63 C64 1.481(13)
C64 C66 1.566(13)
C64 C65 1.576(15)
C67 C68 1.490(14)
C68 C70 1.32(2)
C68 C69 1.494(15)
C71 C72 1.512(11)
C72 C74 1.464(14)
C72 C73 1.474(17)
C75 C76 1.504(10)
C76 C77 1.516(13)
C76 C78 1.545(13)
C79 C80 1.528(16)
C80 C81 1.448(19)
C80 C82 1.507(14)
C83 C84 1.446(14)
C84 C85 1.433(16)
C84 C86 1.61(3)

loop_
_platon_squeeze_void_nr
_platon_squeeze_void_average_x
_platon_squeeze_void_average_y
_platon_squeeze_void_average_z
_platon_squeeze_void_volume
_platon_squeeze_void_count_electrons
1 0.000 0.500 0.500 256.4 31.9
2 0.072 0.014 0.836 21.1 -0.7
3 0.108 0.489 0.228 29.2 -1.3
4 0.152 0.936 0.223 11.9 -1.3
5 0.406 0.984 0.088 39.8 -0.2
6 0.364 0.315 0.934 10.5 -2.0
7 0.402 0.183 0.364 11.6 -0.2
8 0.482 0.632 0.669 20.8 -0.6
9 0.518 0.368 0.331 20.5 0.2
10 0.467 0.676 0.892 6.8 0.2
11 0.594 0.016 0.912 39.8 0.3
12 0.533 0.324 0.108 6.8 0.0
13 0.598 0.817 0.636 11.6 -0.7
14 0.636 0.685 0.066 10.5 -1.8
15 0.843 0.064 0.775 11.1 -1.8
16 0.891 0.511 0.772 29.3 -1.0
17 0.925 0.987 0.163 20.3 -0.8
